data_1527907
loop_
_publ_author_name
'Palenzona, A.'

_publ_section_title
;
 The phase diagram of the Ce-Ru system
;
_journal_name_full 'Journal of Alloys Compd.'
_journal_page_first 241
_journal_page_last 246
_journal_volume 176
_journal_year 1991
_chemical_formula_sum 'Ce7 Ru3'
_space_group_IT_number 186
_symmetry_space_group_name_Hall 'P 6c -2c'
_symmetry_space_group_name_H-M 'P 63 m c'
_cell_angle_alpha 90
_cell_angle_beta 90
_cell_angle_gamma 120
_cell_formula_units_Z 2
_cell_length_a 9.802
_cell_length_b 9.802
_cell_length_c 6.261
_cell_volume 520.959
_citation_journal_id_ASTM JALCEU
_cod_data_source_file Palenzona_JALCEU_1991_314.cif
_cod_data_source_block Ce7Ru3
_cod_original_cell_volume 520.9592
_cod_database_code 1527907

loop_
_symmetry_equiv_pos_as_xyz
x,y,z
x-y,x,z+1/2
-y,x-y,z
-x,-y,z+1/2
-x+y,-x,z
y,-x+y,z+1/2
y,x,z+1/2
-x+y,y,z
-x,-x+y,z+1/2
-y,-x,z
x-y,-y,z+1/2
x,x-y,z

loop_
_atom_site_label
_atom_site_type_symbol
_atom_site_fract_x
_atom_site_fract_y
_atom_site_fract_z
_atom_site_occupancy
_atom_site_U_iso_or_equiv
Ce3 Ce 0.124 0.876 0.25 1 0.0
Ce2 Ce 0.54 0.46 0.041 1 0.0
Ce1 Ce 0.3333 0.6667 0.039 1 0.0
Ru1 Ru 0.818 0.182 0.289 1 0.0
